data_2217404
loop_
_publ_author_name
'Tao Zeng'
'Wan-Zhong Ren'

_publ_section_title
;
 2,6-Di-<i>tert</i>-butyl-4-(morpholinomethyl)phenol monohydrate
;
_journal_coeditor_code BG2147
_journal_issue 2
_journal_name_full 'Acta Crystallographica Section E'
_journal_page_first o406
_journal_page_last o406
_journal_paper_doi 10.1107/S1600536807068754
_journal_volume 64
_journal_year 2008
_chemical_formula_iupac 'C19 H31 N O2, H2 O'
_chemical_formula_moiety 'C19 H31 N O2, H2 O'
_chemical_formula_sum 'C19 H33 N O3'
_chemical_formula_weight 323.46
_chemical_name_systematic
;
2,6-Di-<i>tert</i>-butyl-4-(morpholinomethyl)phenol monohydrate
;
_space_group_IT_number 14
_symmetry_cell_setting monoclinic
_symmetry_space_group_name_Hall '-P 2yn'
_symmetry_space_group_name_H-M 'P 1 21/n 1'
_atom_sites_solution_hydrogens geom
_atom_sites_solution_primary direct
_atom_sites_solution_secondary difmap
_audit_creation_method SHELXL97
_cell_angle_alpha 90.00
_cell_angle_beta 95.166(8)
_cell_angle_gamma 90.00
_cell_formula_units_Z 4
_cell_length_a 10.1461(14)
_cell_length_b 9.7118(12)
_cell_length_c 19.966(2)
_cell_measurement_reflns_used 2606
_cell_measurement_temperature 294(2)
_cell_measurement_theta_max 24.64
_cell_measurement_theta_min 2.18
_cell_volume 1959.4(4)
_computing_cell_refinement 'SAINT (Bruker, 1997)'
_computing_data_collection 'SMART (Bruker, 1997)'
_computing_data_reduction 'SAINT (Bruker, 1997)'
_computing_molecular_graphics 'SHELXTL (Bruker, 1997)'
_computing_publication_material 'SHELXTL (Bruker, 1997)'
_computing_structure_refinement 'SHELXL97 (Sheldrick, 1997)'
_computing_structure_solution 'SHELXS97 (Sheldrick, 1997)'
_diffrn_ambient_temperature 294(2)
_diffrn_measured_fraction_theta_full 0.987
_diffrn_measured_fraction_theta_max 0.987
_diffrn_measurement_device_type 'Bruker SMART CCD area-detector'
_diffrn_measurement_method '\f and \w scans'
_diffrn_radiation_monochromator graphite
_diffrn_radiation_source 'fine-focus sealed tube'
_diffrn_radiation_type MoK\a
_diffrn_radiation_wavelength 0.71073
_diffrn_reflns_av_R_equivalents 0.0436
_diffrn_reflns_av_sigmaI/netI 0.0492
_diffrn_reflns_limit_h_max 12
_diffrn_reflns_limit_h_min -9
_diffrn_reflns_limit_k_max 11
_diffrn_reflns_limit_k_min -11
_diffrn_reflns_limit_l_max 23
_diffrn_reflns_limit_l_min -23
_diffrn_reflns_number 9174
_diffrn_reflns_theta_full 25.02
_diffrn_reflns_theta_max 25.02
_diffrn_reflns_theta_min 2.05
_diffrn_standards_decay_% 0
_diffrn_standards_interval_count 0
_diffrn_standards_interval_time 0
_diffrn_standards_number 0
_exptl_absorpt_coefficient_mu 0.073
_exptl_absorpt_correction_T_max 0.98
_exptl_absorpt_correction_T_min 0.97
_exptl_absorpt_correction_type multi-scan
_exptl_absorpt_process_details '(SADABS; Sheldrick, 1996)'
_exptl_crystal_colour colourless
_exptl_crystal_density_diffrn 1.097
_exptl_crystal_density_method 'not measured'
_exptl_crystal_description block
_exptl_crystal_F_000 712
_exptl_crystal_size_max 0.32
_exptl_crystal_size_mid 0.30
_exptl_crystal_size_min 0.26
_refine_diff_density_max 0.210
_refine_diff_density_min -0.224
_refine_ls_extinction_coef 0.059(5)
_refine_ls_extinction_expression Fc^*^=kFc[1+0.001xFc^2^\l^3^/sin(2\q)]^-1/4^
_refine_ls_extinction_method SHELXL97
_refine_ls_goodness_of_fit_ref 1.035
_refine_ls_hydrogen_treatment mixed
_refine_ls_matrix_type full
_refine_ls_number_parameters 224
_refine_ls_number_reflns 3412
_refine_ls_number_restraints 0
_refine_ls_restrained_S_all 1.035
_refine_ls_R_factor_all 0.0865
_refine_ls_R_factor_gt 0.0505
_refine_ls_shift/su_max 0.000
_refine_ls_shift/su_mean 0.000
_refine_ls_structure_factor_coef Fsqd
_refine_ls_weighting_details 'calc w=1/[\s^2^(Fo^2^)+(0.0769P)^2^+0.2168P] where P=(Fo^2^+2Fc^2^)/3'
_refine_ls_weighting_scheme calc
_refine_ls_wR_factor_gt 0.1244
_refine_ls_wR_factor_ref 0.1507
_reflns_number_gt 2098
_reflns_number_total 3412
_reflns_threshold_expression I>2\s(I)
_cod_data_source_file bg2147.cif
_cod_data_source_block I
_cod_original_sg_symbol_Hall ' -P 2yn '
_cod_original_sg_symbol_H-M ' P21/n '
_cod_database_code 2217404
_cod_database_fobs_code 2217404

loop_
_symmetry_equiv_pos_as_xyz
'x, y, z'
'-x+1/2, y+1/2, -z+1/2'
'-x, -y, -z'
'x-1/2, -y-1/2, z-1/2'

loop_
_atom_site_type_symbol
_atom_site_label
_atom_site_fract_x
_atom_site_fract_y
_atom_site_fract_z
_atom_site_U_iso_or_equiv
_atom_site_adp_type
_atom_site_calc_flag
_atom_site_refinement_flags
_atom_site_occupancy
O O1 0.67458(16) 0.44480(17) 0.64823(7) 0.0583(5) Uani d . 1
H H1 0.591(3) 0.445(3) 0.6451(13) 0.087 Uiso d . 1
O O2 0.77839(18) 0.91614(16) 0.27118(7) 0.0722(5) Uani d . 1
N N1 0.83158(15) 0.70489(15) 0.36930(8) 0.0416(4) Uani d . 1
C C1 0.85010(18) 0.5892(2) 0.48162(10) 0.0439(5) Uani d . 1
C C2 0.78398(19) 0.4645(2) 0.47924(9) 0.0434(5) Uani d . 1
H H2 0.7801 0.4139 0.4396 0.052 Uiso calc R 1
C C3 0.72305(17) 0.41118(19) 0.53319(9) 0.0387(5) Uani d . 1
C C4 0.72865(18) 0.4931(2) 0.59152(9) 0.0404(5) Uani d . 1
C C5 0.79608(19) 0.6196(2) 0.59699(9) 0.0423(5) Uani d . 1
C C6 0.85611(19) 0.6634(2) 0.54058(10) 0.0470(5) Uani d . 1
H H6 0.9022 0.7464 0.5429 0.056 Uiso calc R 1
C C7 0.8063(2) 0.7062(2) 0.66190(11) 0.0547(6) Uani d . 1
C C8 0.6688(3) 0.7499(3) 0.67925(14) 0.0918(10) Uani d . 1
H H8A 0.6181 0.6697 0.6883 0.138 Uiso calc R 1
H H8B 0.6249 0.7994 0.6420 0.138 Uiso calc R 1
H H8C 0.6770 0.8081 0.7183 0.138 Uiso calc R 1
C C9 0.8780(3) 0.6257(3) 0.72030(11) 0.0782(8) Uani d . 1
H H9A 0.8814 0.6803 0.7605 0.117 Uiso calc R 1
H H9B 0.9664 0.6047 0.7100 0.117 Uiso calc R 1
H H9C 0.8311 0.5417 0.7270 0.117 Uiso calc R 1
C C10 0.8867(3) 0.8386(3) 0.65505(14) 0.0845(9) Uani d . 1
H H10A 0.8905 0.8893 0.6964 0.127 Uiso calc R 1
H H10B 0.8452 0.8939 0.6193 0.127 Uiso calc R 1
H H10C 0.9749 0.8153 0.6451 0.127 Uiso calc R 1
C C11 0.6553(2) 0.2692(2) 0.52747(10) 0.0473(5) Uani d . 1
C C12 0.5064(2) 0.2830(3) 0.52936(14) 0.0780(8) Uani d . 1
H H12A 0.4723 0.3461 0.4950 0.117 Uiso calc R 1
H H12B 0.4874 0.3171 0.5726 0.117 Uiso calc R 1
H H12C 0.4655 0.1946 0.5216 0.117 Uiso calc R 1
C C13 0.7121(3) 0.1735(3) 0.58367(15) 0.0959(10) Uani d . 1
H H13A 0.6686 0.0858 0.5794 0.144 Uiso calc R 1
H H13B 0.6983 0.2132 0.6265 0.144 Uiso calc R 1
H H13C 0.8053 0.1614 0.5804 0.144 Uiso calc R 1
C C14 0.6772(3) 0.1980(3) 0.46143(15) 0.0934(10) Uani d . 1
H H14A 0.7703 0.1846 0.4586 0.140 Uiso calc R 1
H H14B 0.6419 0.2542 0.4245 0.140 Uiso calc R 1
H H14C 0.6333 0.1104 0.4595 0.140 Uiso calc R 1
C C15 0.9192(2) 0.6354(2) 0.42175(10) 0.0561(6) Uani d . 1
H H15A 0.9903 0.6978 0.4371 0.067 Uiso calc R 1
H H15B 0.9587 0.5558 0.4021 0.067 Uiso calc R 1
C C16 0.8039(2) 0.8458(2) 0.38799(10) 0.0503(5) Uani d . 1
H H16A 0.8864 0.8958 0.3967 0.060 Uiso calc R 1
H H16B 0.7591 0.8459 0.4289 0.060 Uiso calc R 1
C C17 0.7184(3) 0.9162(2) 0.33275(11) 0.0682(7) Uani d . 1
H H17A 0.6336 0.8696 0.3264 0.082 Uiso calc R 1
H H17B 0.7025 1.0105 0.3459 0.082 Uiso calc R 1
C C18 0.8050(3) 0.7790(2) 0.25213(11) 0.0656(7) Uani d . 1
H H18A 0.8471 0.7798 0.2104 0.079 Uiso calc R 1
H H18B 0.7224 0.7288 0.2444 0.079 Uiso calc R 1
C C19 0.8934(2) 0.7072(2) 0.30551(10) 0.0558(6) Uani d . 1
H H19A 0.9098 0.6136 0.2914 0.067 Uiso calc R 1
H H19B 0.9778 0.7547 0.3118 0.067 Uiso calc R 1
O O3 0.41145(17) 0.4475(2) 0.66808(10) 0.0767(6) Uani d . 1
H H3A 0.346(3) 0.403(3) 0.6527(16) 0.115 Uiso d . 1
H H3B 0.399(3) 0.471(3) 0.7087(16) 0.115 Uiso d . 1

loop_
_atom_site_aniso_label
_atom_site_aniso_U_11
_atom_site_aniso_U_22
_atom_site_aniso_U_33
_atom_site_aniso_U_12
_atom_site_aniso_U_13
_atom_site_aniso_U_23
O1 0.0548(9) 0.0818(11) 0.0398(8) -0.0044(8) 0.0121(7) 0.0068(7)
O2 0.1162(14) 0.0551(10) 0.0476(10) 0.0132(9) 0.0196(9) 0.0160(8)
N1 0.0445(9) 0.0453(10) 0.0363(9) 0.0052(7) 0.0108(7) 0.0080(7)
C1 0.0354(11) 0.0524(12) 0.0441(12) 0.0105(9) 0.0040(9) 0.0157(10)
C2 0.0432(11) 0.0515(12) 0.0356(11) 0.0133(9) 0.0045(9) 0.0030(9)
C3 0.0363(10) 0.0429(11) 0.0370(11) 0.0086(8) 0.0040(8) 0.0052(9)
C4 0.0377(10) 0.0491(12) 0.0347(11) 0.0070(9) 0.0054(8) 0.0077(9)
C5 0.0406(11) 0.0436(11) 0.0420(11) 0.0091(9) -0.0003(9) 0.0033(9)
C6 0.0422(12) 0.0452(12) 0.0522(13) 0.0024(9) -0.0030(9) 0.0102(10)
C7 0.0603(14) 0.0503(13) 0.0521(13) 0.0063(10) -0.0022(11) -0.0082(10)
C8 0.083(2) 0.092(2) 0.102(2) 0.0162(16) 0.0144(17) -0.0440(18)
C9 0.102(2) 0.0789(18) 0.0495(14) 0.0049(15) -0.0180(14) -0.0085(13)
C10 0.103(2) 0.0620(16) 0.0854(19) -0.0092(15) -0.0098(16) -0.0134(14)
C11 0.0504(13) 0.0439(12) 0.0481(12) 0.0047(9) 0.0067(10) -0.0006(9)
C12 0.0541(15) 0.0781(17) 0.102(2) -0.0066(13) 0.0081(14) -0.0257(15)
C13 0.109(2) 0.0592(16) 0.113(2) -0.0132(15) -0.0220(19) 0.0291(16)
C14 0.118(3) 0.0663(17) 0.103(2) -0.0170(16) 0.0472(19) -0.0360(16)
C15 0.0447(12) 0.0689(15) 0.0561(13) 0.0127(10) 0.0117(10) 0.0226(11)
C16 0.0641(14) 0.0479(12) 0.0399(11) 0.0012(10) 0.0097(10) -0.0008(10)
C17 0.097(2) 0.0583(14) 0.0510(14) 0.0245(13) 0.0166(13) 0.0106(11)
C18 0.0961(18) 0.0651(16) 0.0373(12) 0.0021(13) 0.0152(12) 0.0048(11)
C19 0.0669(15) 0.0560(13) 0.0477(13) 0.0063(11) 0.0230(11) 0.0037(10)
O3 0.0590(11) 0.1028(15) 0.0710(12) -0.0152(9) 0.0209(9) -0.0255(10)

loop_
_atom_type_symbol
_atom_type_description
_atom_type_scat_dispersion_real
_atom_type_scat_dispersion_imag
_atom_type_scat_source
C C 0.0033 0.0016 'International Tables Vol C Tables 4.2.6.8 and 6.1.1.4'
H H 0.0000 0.0000 'International Tables Vol C Tables 4.2.6.8 and 6.1.1.4'
N N 0.0061 0.0033 'International Tables Vol C Tables 4.2.6.8 and 6.1.1.4'
O O 0.0106 0.0060 'International Tables Vol C Tables 4.2.6.8 and 6.1.1.4'

loop_
_geom_angle_atom_site_label_1
_geom_angle_atom_site_label_2
_geom_angle_atom_site_label_3
_geom_angle
C4 O1 H1 114.2(18)
C18 O2 C17 109.84(16)
C16 N1 C19 108.42(15)
C16 N1 C15 111.52(16)
C19 N1 C15 110.19(15)
C6 C1 C2 118.17(18)
C6 C1 C15 122.24(19)
C2 C1 C15 119.50(19)
C1 C2 C3 123.23(18)
C1 C2 H2 118.4
C3 C2 H2 118.4
C2 C3 C4 116.30(18)
C2 C3 C11 120.20(17)
C4 C3 C11 123.50(17)
O1 C4 C5 117.30(17)
O1 C4 C3 119.73(17)
C5 C4 C3 122.79(17)
C6 C5 C4 116.67(18)
C6 C5 C7 120.78(18)
C4 C5 C7 122.54(18)
C1 C6 C5 122.79(19)
C1 C6 H6 118.6
C5 C6 H6 118.6
C8 C7 C9 110.5(2)
C8 C7 C10 106.9(2)
C9 C7 C10 106.0(2)
C8 C7 C5 110.41(18)
C9 C7 C5 110.66(17)
C10 C7 C5 112.2(2)
C7 C8 H8A 109.5
C7 C8 H8B 109.5
H8A C8 H8B 109.5
C7 C8 H8C 109.5
H8A C8 H8C 109.5
H8B C8 H8C 109.5
C7 C9 H9A 109.5
C7 C9 H9B 109.5
H9A C9 H9B 109.5
C7 C9 H9C 109.5
H9A C9 H9C 109.5
H9B C9 H9C 109.5
C7 C10 H10A 109.5
C7 C10 H10B 109.5
H10A C10 H10B 109.5
C7 C10 H10C 109.5
H10A C10 H10C 109.5
H10B C10 H10C 109.5
C12 C11 C14 106.5(2)
C12 C11 C13 110.2(2)
C14 C11 C13 106.5(2)
C12 C11 C3 110.90(17)
C14 C11 C3 111.80(18)
C13 C11 C3 110.69(17)
C11 C12 H12A 109.5
C11 C12 H12B 109.5
H12A C12 H12B 109.5
C11 C12 H12C 109.5
H12A C12 H12C 109.5
H12B C12 H12C 109.5
C11 C13 H13A 109.5
C11 C13 H13B 109.5
H13A C13 H13B 109.5
C11 C13 H13C 109.5
H13A C13 H13C 109.5
H13B C13 H13C 109.5
C11 C14 H14A 109.5
C11 C14 H14B 109.5
H14A C14 H14B 109.5
C11 C14 H14C 109.5
H14A C14 H14C 109.5
H14B C14 H14C 109.5
N1 C15 C1 113.94(16)
N1 C15 H15A 108.8
C1 C15 H15A 108.8
N1 C15 H15B 108.8
C1 C15 H15B 108.8
H15A C15 H15B 107.7
N1 C16 C17 110.61(17)
N1 C16 H16A 109.5
C17 C16 H16A 109.5
N1 C16 H16B 109.5
C17 C16 H16B 109.5
H16A C16 H16B 108.1
O2 C17 C16 111.77(19)
O2 C17 H17A 109.3
C16 C17 H17A 109.3
O2 C17 H17B 109.3
C16 C17 H17B 109.3
H17A C17 H17B 107.9
O2 C18 C19 111.22(19)
O2 C18 H18A 109.4
C19 C18 H18A 109.4
O2 C18 H18B 109.4
C19 C18 H18B 109.4
H18A C18 H18B 108.0
N1 C19 C18 110.34(18)
N1 C19 H19A 109.6
C18 C19 H19A 109.6
N1 C19 H19B 109.6
C18 C19 H19B 109.6
H19A C19 H19B 108.1
H3A O3 H3B 108(3)

loop_
_geom_bond_atom_site_label_1
_geom_bond_atom_site_label_2
_geom_bond_distance
O1 C4 1.384(2)
O1 H1 0.85(3)
O2 C18 1.418(3)
O2 C17 1.420(3)
N1 C16 1.452(2)
N1 C19 1.470(2)
N1 C15 1.475(2)
C1 C6 1.377(3)
C1 C2 1.383(3)
C1 C15 1.508(3)
C2 C3 1.389(3)
C2 H2 0.9300
C3 C4 1.407(3)
C3 C11 1.540(3)
C4 C5 1.406(3)
C5 C6 1.394(3)
C5 C7 1.541(3)
C6 H6 0.9300
C7 C8 1.527(3)
C7 C9 1.532(3)
C7 C10 1.535(3)
C8 H8A 0.9600
C8 H8B 0.9600
C8 H8C 0.9600
C9 H9A 0.9600
C9 H9B 0.9600
C9 H9C 0.9600
C10 H10A 0.9600
C10 H10B 0.9600
C10 H10C 0.9600
C11 C12 1.520(3)
C11 C14 1.523(3)
C11 C13 1.529(3)
C12 H12A 0.9600
C12 H12B 0.9600
C12 H12C 0.9600
C13 H13A 0.9600
C13 H13B 0.9600
C13 H13C 0.9600
C14 H14A 0.9600
C14 H14B 0.9600
C14 H14C 0.9600
C15 H15A 0.9700
C15 H15B 0.9700
C16 C17 1.505(3)
C16 H16A 0.9700
C16 H16B 0.9700
C17 H17A 0.9700
C17 H17B 0.9700
C18 C19 1.501(3)
C18 H18A 0.9700
C18 H18B 0.9700
C19 H19A 0.9700
C19 H19B 0.9700
O3 H3A 0.83(3)
O3 H3B 0.86(3)

loop_
_geom_hbond_atom_site_label_D
_geom_hbond_atom_site_label_H
_geom_hbond_atom_site_label_A
_geom_hbond_site_symmetry_A
_geom_hbond_distance_DH
_geom_hbond_distance_HA
_geom_hbond_distance_DA
_geom_hbond_angle_DHA
O3 H3B O2 4_576 0.86(3) 2.13(3) 2.884(2) 146(3)
O3 H3A N1 3_666 0.83(3) 2.10(3) 2.915(2) 170(3)
O1 H1 O3 . 0.85(3) 1.91(3) 2.734(2) 162(3)
C12 H12B O3 . 0.96 2.47 3.410(3) 166.6

loop_
_geom_torsion_atom_site_label_1
_geom_torsion_atom_site_label_2
_geom_torsion_atom_site_label_3
_geom_torsion_atom_site_label_4
_geom_torsion
C6 C1 C2 C3 0.3(3)
C15 C1 C2 C3 176.91(17)
C1 C2 C3 C4 1.6(3)
C1 C2 C3 C11 -177.92(17)
C2 C3 C4 O1 -177.58(16)
C11 C3 C4 O1 1.9(3)
C2 C3 C4 C5 -2.5(3)
C11 C3 C4 C5 177.00(17)
O1 C4 C5 C6 176.67(16)
C3 C4 C5 C6 1.4(3)
O1 C4 C5 C7 -2.4(3)
C3 C4 C5 C7 -177.63(17)
C2 C1 C6 C5 -1.5(3)
C15 C1 C6 C5 -177.96(17)
C4 C5 C6 C1 0.6(3)
C7 C5 C6 C1 179.70(17)
C6 C5 C7 C8 119.3(2)
C4 C5 C7 C8 -61.6(3)
C6 C5 C7 C9 -118.0(2)
C4 C5 C7 C9 61.0(3)
C6 C5 C7 C10 0.1(3)
C4 C5 C7 C10 179.16(19)
C2 C3 C11 C12 -113.3(2)
C4 C3 C11 C12 67.3(2)
C2 C3 C11 C14 5.5(3)
C4 C3 C11 C14 -174.0(2)
C2 C3 C11 C13 124.1(2)
C4 C3 C11 C13 -55.4(3)
C16 N1 C15 C1 77.3(2)
C19 N1 C15 C1 -162.21(18)
C6 C1 C15 N1 -99.6(2)
C2 C1 C15 N1 84.0(2)
C19 N1 C16 C17 56.5(2)
C15 N1 C16 C17 177.96(17)
C18 O2 C17 C16 57.6(3)
N1 C16 C17 O2 -57.9(3)
C17 O2 C18 C19 -58.2(3)
C16 N1 C19 C18 -57.2(2)
C15 N1 C19 C18 -179.50(18)
O2 C18 C19 N1 59.0(3)

loop_
_cod_related_entry_id
_cod_related_entry_database
_cod_related_entry_code
1 ChemSpider 21119357
